data_4513251
loop_
_publ_author_name
'Eccles, Kevin S.'
'Morrison, Robin E.'
'Sinha, Abhijeet S.'
'Maguire, Anita R.'
'Lawrence, Simon E.'

_publ_section_title
;
 Investigating C&#x2550;S&#x00B7;&#x00B7;&#x00B7;I Halogen Bonding for
 Cocrystallization with Primary Thioamides
;
_journal_issue 7
_journal_name_full 'Crystal Growth &amp; Design'
_journal_page_first 3442
_journal_paper_doi 10.1021/acs.cgd.5b00513
_journal_volume 15
_journal_year 2015
_chemical_formula_moiety '3(C6 F4 I2), 2(C7 H7 N S'
_chemical_formula_sum 'C32 H14 F12 I6 N2 S2'
_chemical_formula_weight 1479.97
_chemical_name_common
;
thiobenzamide &
1,4-diiodotetrafluorobenzene (2:3) cocrystal
;
_space_group_crystal_system triclinic
_space_group_IT_number 2
_space_group_name_Hall '-P 1'
_space_group_name_H-M_alt 'P -1'
_symmetry_space_group_name_Hall '-P 1'
_symmetry_space_group_name_H-M 'P -1'
_atom_sites_solution_hydrogens geom
_cell_angle_alpha 80.406(3)
_cell_angle_beta 81.396(3)
_cell_angle_gamma 79.248(3)
_cell_formula_units_Z 1
_cell_length_a 6.2654(5)
_cell_length_b 10.9683(10)
_cell_length_c 15.3237(13)
_cell_measurement_reflns_used 3791
_cell_measurement_temperature 300.(2)
_cell_measurement_theta_max 24.6123
_cell_measurement_theta_min 2.4930
_cell_volume 1012.44(15)
_computing_cell_refinement 'SAINT V7.68A (Bruker AXS, 2009)'
_computing_data_collection 'Bruker Instrument Service v2009, 3, 0, 0'
_computing_data_reduction 'SAINT V7.68A (Bruker AXS, 2009)'
_computing_molecular_graphics 'Mercury 3.0 (Macrae et al, 2008)'
_computing_structure_refinement 'SHELXL-97 (Sheldrick, 2008)'
_computing_structure_solution 'SHELXS-97 (Sheldrick, 2008)'
_diffrn_ambient_temperature 300(2)
_diffrn_detector_area_resol_mean 8.3330
_diffrn_measured_fraction_theta_full 0.980
_diffrn_measured_fraction_theta_max 0.980
_diffrn_measurement_device_type 'Bruker SMART X2S'
_diffrn_measurement_method '\w scans'
_diffrn_radiation_monochromator 'doubly curved silicon crystal'
_diffrn_radiation_source 'micro-focus sealed tube'
_diffrn_radiation_type MoK\a
_diffrn_radiation_wavelength 0.71073
_diffrn_reflns_av_R_equivalents 0.0344
_diffrn_reflns_av_unetI/netI 0.0384
_diffrn_reflns_limit_h_max 7
_diffrn_reflns_limit_h_min -7
_diffrn_reflns_limit_k_max 13
_diffrn_reflns_limit_k_min -13
_diffrn_reflns_limit_l_max 19
_diffrn_reflns_limit_l_min -19
_diffrn_reflns_number 10857
_diffrn_reflns_theta_full 26.33
_diffrn_reflns_theta_max 26.33
_diffrn_reflns_theta_min 1.36
_exptl_absorpt_coefficient_mu 4.788
_exptl_absorpt_correction_T_max 0.48
_exptl_absorpt_correction_T_min 0.31
_exptl_absorpt_correction_type multi-scan
_exptl_absorpt_process_details 'SADABS V2008/1 (Bruker AXS)'
_exptl_crystal_colour yellow
_exptl_crystal_density_diffrn 2.427
_exptl_crystal_density_method 'not measured'
_exptl_crystal_description Block
_exptl_crystal_F_000 678
_exptl_crystal_size_max 0.320
_exptl_crystal_size_mid 0.200
_exptl_crystal_size_min 0.180
_refine_diff_density_max 0.676
_refine_diff_density_min -0.706
_refine_ls_extinction_coef 0.0333(10)
_refine_ls_extinction_method SHELXL
_refine_ls_goodness_of_fit_ref 1.097
_refine_ls_hydrogen_treatment constr
_refine_ls_matrix_type full
_refine_ls_number_parameters 245
_refine_ls_number_reflns 4033
_refine_ls_number_restraints 0
_refine_ls_restrained_S_all 1.097
_refine_ls_R_factor_all 0.0431
_refine_ls_R_factor_gt 0.0292
_refine_ls_shift/su_max 0.001
_refine_ls_shift/su_mean 0.000
_refine_ls_structure_factor_coef Fsqd
_refine_ls_weighting_details 'w=1/[\s^2^(Fo^2^)+(0.0450P)^2^+0.2520P] where P=(Fo^2^+2Fc^2^)/3'
_refine_ls_weighting_scheme calc
_refine_ls_wR_factor_gt 0.0721
_refine_ls_wR_factor_ref 0.0919
_reflns_number_gt 3161
_reflns_number_total 4033
_reflns_threshold_expression 'I > 2\s(I)'
_cod_data_source_file cg5b00513_si_002.cif
_cod_data_source_block 2_2.1_3
_cod_depositor_comments 'Adding full bibliography for 4513250--4513263.cif.'
_cod_database_code 4513251

loop_
_space_group_symop_operation_xyz
'x, y, z'
'-x, -y, -z'

loop_
_atom_site_type_symbol
_atom_site_label
_atom_site_fract_x
_atom_site_fract_y
_atom_site_fract_z
_atom_site_U_iso_or_equiv
_atom_site_adp_type
_atom_site_calc_flag
_atom_site_refinement_flags_adp
_atom_site_refinement_flags_posn
_atom_site_occupancy
C C1 0.6705(7) 0.7787(4) 0.8176(3) 0.0438(11) Uani d . . 1
C C2 0.5674(10) 0.8156(5) 0.7409(4) 0.0636(15) Uani d . . 1
H H2 0.4571 0.7744 0.7321 0.076 Uiso calc U R 1
C C3 0.6262(13) 0.9118(6) 0.6780(4) 0.082(2) Uani d . . 1
H H3 0.5558 0.9354 0.627 0.098 Uiso calc U R 1
C C4 0.7897(12) 0.9736(6) 0.6902(4) 0.0765(18) Uani d . . 1
H H4 0.8287 1.0391 0.6475 0.092 Uiso calc U R 1
C C5 0.8939(10) 0.9393(5) 0.7643(4) 0.0658(15) Uani d . . 1
H H5 1.0041 0.9811 0.7725 0.079 Uiso calc U R 1
C C6 0.8351(8) 0.8420(5) 0.8275(3) 0.0528(12) Uani d . . 1
H H6 0.9079 0.8183 0.8779 0.063 Uiso calc U R 1
C C7 0.6125(8) 0.6729(4) 0.8867(3) 0.0450(11) Uani d . . 1
S S8 0.7942(2) 0.58837(14) 0.95173(9) 0.0591(4) Uani d . . 1
N N9 0.4129(7) 0.6497(4) 0.8941(3) 0.0642(12) Uani d . . 1
H H9A 0.3217 0.6945 0.86 0.077 Uiso calc U R 1
H H9B 0.3728 0.5896 0.933 0.077 Uiso calc U R 1
C C10 0.6784(7) 0.5995(5) 0.3229(3) 0.0463(11) Uani d . . 1
C C11 0.7167(7) 0.6994(5) 0.3595(3) 0.0474(11) Uani d . . 1
C C12 0.5692(8) 0.7505(5) 0.4260(3) 0.0512(12) Uani d . . 1
C C13 0.3805(8) 0.7032(5) 0.4579(3) 0.0516(12) Uani d . . 1
C C14 0.3433(8) 0.6023(5) 0.4222(4) 0.0559(13) Uani d . . 1
C C15 0.4873(8) 0.5529(5) 0.3556(4) 0.0521(12) Uani d . . 1
I I16 0.89461(5) 0.52253(3) 0.22091(2) 0.05277(14) Uani d . . 1
F F17 0.8966(5) 0.7502(3) 0.3303(2) 0.0658(8) Uani d . . 1
F F18 0.6150(6) 0.8473(3) 0.4581(2) 0.0743(9) Uani d . . 1
I I19 0.15278(7) 0.78125(5) 0.55467(3) 0.08031(18) Uani d . . 1
F F20 0.1614(5) 0.5520(4) 0.4508(2) 0.0849(11) Uani d . . 1
F F21 0.4427(5) 0.4559(3) 0.3223(2) 0.0757(9) Uani d . . 1
C C22 0.5980(7) 0.0996(4) 0.9518(3) 0.0464(11) Uani d . . 1
C C23 0.4297(7) 0.0613(5) 0.9221(3) 0.0460(11) Uani d . . 1
I I23 0.74982(7) 0.24505(4) 0.88046(3) 0.07123(17) Uani d . . 1
C C24 0.3328(7) -0.0365(4) 0.9692(3) 0.0473(11) Uani d . . 1
F F24 0.3565(5) 0.1178(3) 0.8445(2) 0.0722(9) Uani d . . 1
F F25 0.1693(5) -0.0704(3) 0.9362(2) 0.0698(9) Uani d . . 1

loop_
_atom_site_aniso_label
_atom_site_aniso_U_11
_atom_site_aniso_U_22
_atom_site_aniso_U_33
_atom_site_aniso_U_12
_atom_site_aniso_U_13
_atom_site_aniso_U_23
C1 0.050(3) 0.040(3) 0.039(2) 0.002(2) -0.003(2) -0.011(2)
C2 0.081(4) 0.054(3) 0.059(3) -0.004(3) -0.024(3) -0.011(3)
C3 0.126(6) 0.064(4) 0.048(3) -0.001(4) -0.021(4) 0.003(3)
C4 0.103(5) 0.054(4) 0.062(4) -0.007(3) 0.008(4) 0.000(3)
C5 0.070(4) 0.056(4) 0.067(4) -0.016(3) 0.012(3) -0.009(3)
C6 0.047(3) 0.057(3) 0.053(3) -0.004(2) -0.004(2) -0.010(3)
C7 0.045(3) 0.041(3) 0.048(3) 0.001(2) -0.006(2) -0.013(2)
S8 0.0479(7) 0.0661(9) 0.0554(8) -0.0011(6) -0.0092(6) 0.0072(7)
N9 0.053(3) 0.064(3) 0.076(3) -0.015(2) -0.021(2) 0.006(2)
C10 0.035(2) 0.053(3) 0.046(3) -0.006(2) -0.0012(19) 0.001(2)
C11 0.038(2) 0.054(3) 0.048(3) -0.014(2) -0.002(2) 0.002(2)
C12 0.046(3) 0.055(3) 0.052(3) -0.006(2) -0.008(2) -0.009(2)
C13 0.043(3) 0.063(3) 0.040(3) 0.001(2) 0.001(2) 0.003(2)
C14 0.037(3) 0.059(3) 0.062(3) -0.009(2) 0.002(2) 0.013(3)
C15 0.044(3) 0.048(3) 0.063(3) -0.013(2) -0.006(2) 0.000(2)
I16 0.0485(2) 0.0515(2) 0.0567(2) -0.01273(14) 0.00450(14) -0.00793(16)
F17 0.0542(18) 0.072(2) 0.077(2) -0.0303(15) 0.0066(15) -0.0169(17)
F18 0.081(2) 0.072(2) 0.076(2) -0.0143(17) -0.0062(17) -0.0284(18)
I19 0.0669(3) 0.1043(4) 0.0523(2) 0.0128(2) 0.00797(18) -0.0055(2)
F20 0.0517(19) 0.094(3) 0.100(3) -0.0279(18) 0.0197(17) 0.005(2)
F21 0.0611(19) 0.066(2) 0.105(3) -0.0267(16) 0.0052(18) -0.0229(19)
C22 0.039(2) 0.038(3) 0.058(3) -0.0105(19) 0.010(2) -0.007(2)
C23 0.041(2) 0.046(3) 0.048(3) -0.005(2) -0.001(2) -0.006(2)
I23 0.0732(3) 0.0523(3) 0.0835(3) -0.02665(19) 0.0208(2) -0.0053(2)
C24 0.036(2) 0.046(3) 0.064(3) -0.009(2) -0.004(2) -0.020(2)
F24 0.073(2) 0.074(2) 0.068(2) -0.0117(17) -0.0184(17) 0.0021(17)
F25 0.0537(18) 0.074(2) 0.091(2) -0.0233(15) -0.0167(16) -0.0186(18)

loop_
_atom_type_symbol
_atom_type_description
_atom_type_scat_dispersion_real
_atom_type_scat_dispersion_imag
_atom_type_scat_source
C C 0.0033 0.0016 'International Tables Vol C Tables 4.2.6.8 and 6.1.1.4'
H H 0.0000 0.0000 'International Tables Vol C Tables 4.2.6.8 and 6.1.1.4'
N N 0.0061 0.0033 'International Tables Vol C Tables 4.2.6.8 and 6.1.1.4'
F F 0.0171 0.0103 'International Tables Vol C Tables 4.2.6.8 and 6.1.1.4'
S S 0.1246 0.1234 'International Tables Vol C Tables 4.2.6.8 and 6.1.1.4'
I I -0.4742 1.8119 'International Tables Vol C Tables 4.2.6.8 and 6.1.1.4'

loop_
_geom_angle_atom_site_label_1
_geom_angle_atom_site_label_2
_geom_angle_atom_site_label_3
_geom_angle_site_symmetry_1
_geom_angle_site_symmetry_3
_geom_angle
C6 C1 C2 . . 117.6(5)
C6 C1 C7 . . 120.3(4)
C2 C1 C7 . . 122.1(5)
C3 C2 C1 . . 120.9(6)
C3 C2 H2 . . 119.5
C1 C2 H2 . . 119.5
C2 C3 C4 . . 120.1(6)
C2 C3 H3 . . 120.0
C4 C3 H3 . . 120.0
C5 C4 C3 . . 120.3(6)
C5 C4 H4 . . 119.8
C3 C4 H4 . . 119.8
C4 C5 C6 . . 119.6(6)
C4 C5 H5 . . 120.2
C6 C5 H5 . . 120.2
C5 C6 C1 . . 121.6(5)
C5 C6 H6 . . 119.2
C1 C6 H6 . . 119.2
N9 C7 C1 . . 117.0(4)
N9 C7 S8 . . 121.5(4)
C1 C7 S8 . . 121.5(4)
C7 N9 H9A . . 120.0
C7 N9 H9B . . 120.0
H9A N9 H9B . . 120.0
C15 C10 C11 . . 117.2(5)
C15 C10 I16 . . 120.5(4)
C11 C10 I16 . . 122.3(3)
F17 C11 C10 . . 120.4(4)
F17 C11 C12 . . 118.3(4)
C10 C11 C12 . . 121.3(4)
F18 C12 C13 . . 120.8(5)
F18 C12 C11 . . 118.4(4)
C13 C12 C11 . . 120.8(5)
C12 C13 C14 . . 117.9(5)
C12 C13 I19 . . 121.6(4)
C14 C13 I19 . . 120.4(4)
F20 C14 C15 . . 118.1(5)
F20 C14 C13 . . 120.6(5)
C15 C14 C13 . . 121.3(4)
F21 C15 C14 . . 119.1(4)
F21 C15 C10 . . 119.5(5)
C14 C15 C10 . . 121.4(5)
C23 C22 C24 . 2_657 117.4(4)
C23 C22 I23 . . 121.9(4)
C24 C22 I23 2_657 . 120.6(3)
F24 C23 C22 . . 120.4(4)
F24 C23 C24 . . 118.2(4)
C22 C23 C24 . . 121.4(4)
F25 C24 C23 . . 118.6(4)
F25 C24 C22 . 2_657 120.2(4)
C23 C24 C22 . 2_657 121.2(4)

loop_
_geom_bond_atom_site_label_1
_geom_bond_atom_site_label_2
_geom_bond_site_symmetry_2
_geom_bond_distance
C1 C6 . 1.384(7)
C1 C2 . 1.391(6)
C1 C7 . 1.494(7)
C2 C3 . 1.370(9)
C2 H2 . 0.93
C3 C4 . 1.380(9)
C3 H3 . 0.93
C4 C5 . 1.358(8)
C4 H4 . 0.93
C5 C6 . 1.381(7)
C5 H5 . 0.93
C6 H6 . 0.93
C7 N9 . 1.307(6)
C7 S8 . 1.670(5)
N9 H9A . 0.86
N9 H9B . 0.86
C10 C15 . 1.382(6)
C10 C11 . 1.383(7)
C10 I16 . 2.091(5)
C11 F17 . 1.335(5)
C11 C12 . 1.387(7)
C12 F18 . 1.334(6)
C12 C13 . 1.370(7)
C13 C14 . 1.383(8)
C13 I19 . 2.075(5)
C14 F20 . 1.342(6)
C14 C15 . 1.370(8)
C15 F21 . 1.344(6)
C22 C23 . 1.367(6)
C22 C24 2_657 1.379(7)
C22 I23 . 2.078(4)
C23 F24 . 1.349(5)
C23 C24 . 1.376(7)
C24 F25 . 1.343(5)
C24 C22 2_657 1.379(7)

loop_
_geom_hbond_atom_site_label_D
_geom_hbond_atom_site_label_H
_geom_hbond_atom_site_label_A
_geom_hbond_site_symmetry_A
_geom_hbond_distance_DH
_geom_hbond_distance_HA
_geom_hbond_distance_DA
_geom_hbond_angle_DHA
N9 H9B S8 2_667 0.86 2.66 3.518(5) 173.9

loop_
_geom_torsion_atom_site_label_1
_geom_torsion_atom_site_label_2
_geom_torsion_atom_site_label_3
_geom_torsion_atom_site_label_4
_geom_torsion_site_symmetry_1
_geom_torsion_site_symmetry_4
_geom_torsion
C6 C1 C2 C3 . . -0.6(8)
C7 C1 C2 C3 . . -179.0(5)
C1 C2 C3 C4 . . 0.0(10)
C2 C3 C4 C5 . . 0.3(10)
C3 C4 C5 C6 . . 0.0(10)
C4 C5 C6 C1 . . -0.6(9)
C2 C1 C6 C5 . . 0.8(7)
C7 C1 C6 C5 . . 179.3(5)
C6 C1 C7 N9 . . 153.9(5)
C2 C1 C7 N9 . . -27.7(7)
C6 C1 C7 S8 . . -25.9(6)
C2 C1 C7 S8 . . 152.5(4)
C15 C10 C11 F17 . . -179.1(4)
I16 C10 C11 F17 . . -0.2(6)
C15 C10 C11 C12 . . -0.1(7)
I16 C10 C11 C12 . . 178.8(4)
F17 C11 C12 F18 . . -0.6(7)
C10 C11 C12 F18 . . -179.5(4)
F17 C11 C12 C13 . . 179.2(4)
C10 C11 C12 C13 . . 0.3(8)
F18 C12 C13 C14 . . -179.7(4)
C11 C12 C13 C14 . . 0.6(7)
F18 C12 C13 I19 . . 1.6(7)
C11 C12 C13 I19 . . -178.2(4)
C12 C13 C14 F20 . . 179.9(4)
I19 C13 C14 F20 . . -1.3(6)
C12 C13 C14 C15 . . -1.6(7)
I19 C13 C14 C15 . . 177.2(4)
F20 C14 C15 F21 . . -0.6(7)
C13 C14 C15 F21 . . -179.2(4)
F20 C14 C15 C10 . . -179.7(4)
C13 C14 C15 C10 . . 1.7(8)
C11 C10 C15 F21 . . -179.9(4)
I16 C10 C15 F21 . . 1.1(6)
C11 C10 C15 C14 . . -0.8(7)
I16 C10 C15 C14 . . -179.8(4)
C24 C22 C23 F24 2_657 . -178.9(4)
I23 C22 C23 F24 . . 0.0(6)
C24 C22 C23 C24 2_657 . 0.0(8)
I23 C22 C23 C24 . . 178.9(3)
F24 C23 C24 F25 . . -0.5(7)
C22 C23 C24 F25 . . -179.4(4)
F24 C23 C24 C22 . 2_657 179.0(4)
C22 C23 C24 C22 . 2_657 0.0(8)
